data_2106278
loop_
_publ_author_name
'Chabot, B.'
'Parthe, E.'
'Braun, H.F.'
'Yvon, K.'

_publ_section_title
;
 Rhodium scandium disilicide
;
_journal_name_full 'Acta Crystallographica B (24,1968-38,1982)'
_journal_page_first 668
_journal_page_last 671
_journal_volume 37
_journal_year 1981
_chemical_formula_sum 'Rh Sc Si2'
_chemical_name_systematic 'Sc Rh Si2'
_space_group_IT_number 62
_symmetry_space_group_name_Hall '-P 2ac 2n'
_symmetry_space_group_name_H-M 'P n m a'
_cell_angle_alpha 90
_cell_angle_beta 90
_cell_angle_gamma 90
_cell_formula_units_Z 4
_cell_length_a 6.292
_cell_length_b 4.025
_cell_length_c 9.517
_cell_volume 241.021
_citation_journal_id_ASTM ACBCAR
_cod_data_source_file Chabot_ACBCAR_1981_1328.cif
_cod_data_source_block Rh1Sc1Si2
_cod_original_cell_volume 241.0209
_cod_original_formula_sum 'Rh1 Sc1 Si2'
_cod_database_code 2106278

loop_
_symmetry_equiv_pos_as_xyz
x,y,z
-x+1/2,-y,z+1/2
x+1/2,-y+1/2,-z+1/2
-x,y+1/2,-z
-x,-y,-z
x-1/2,y,-z-1/2
-x-1/2,y-1/2,z-1/2
x,-y-1/2,z

loop_
_atom_site_label
_atom_site_type_symbol
_atom_site_fract_x
_atom_site_fract_y
_atom_site_fract_z
_atom_site_occupancy
_atom_site_U_iso_or_equiv
Sc1 Sc 0.2385 0.25 0.3181 1 0.0
Si2 Si 0.2318 0.25 0.0282 1 0.0
Rh1 Rh 0.5832 0.25 0.9008 1 0.0
Si1 Si 0.9573 0.25 0.8413 1 0.0
